data_2234596
loop_
_publ_author_name
'Berrah, Fadila'
'Bouchene, Rafika'
'Bouacida, Sofiane'
'Daran, Jean-Claude'

_publ_section_title
;
 Bis(5-amino-3-carboxy-1<i>H</i>-1,2,4-triazol-4-ium) dihydrogenphosphate
 nitrate 5-amino-1<i>H</i>-1,2,4-triazol-4-ium-3-carboxylate
;
_journal_coeditor_code FJ2538
_journal_issue 5
_journal_name_full 'Acta Crystallographica Section E'
_journal_page_first o1333
_journal_page_last o1334
_journal_paper_doi 10.1107/S1600536812014481
_journal_volume 68
_journal_year 2012
_chemical_formula_iupac '2C3 H5 N4 O2 +, N O3-, H2 P O4 -, C3 H4 N4 O2'
_chemical_formula_moiety '2(C3 H5 N4 O2 +), N O3 -, H2 P O4 -, C3 H4 N4 O2'
_chemical_formula_structural 'C9 H14 N12 O6, H2 O4 P, N O3'
_chemical_formula_sum 'C9 H16 N13 O13 P'
_chemical_formula_weight 545.32
_chemical_name_systematic
;
Bis(5-amino-3-carboxy-1<i>H</i>-1,2,4-triazol-4-ium) dihydrogenphosphate
nitrate 5-amino-1<i>H</i>-1,2,4-triazol-4-ium-3-carboxylate
;
_space_group_crystal_system monoclinic
_space_group_IT_number 9
_space_group_name_Hall 'C -2yc'
_space_group_name_H-M_alt 'C 1 c 1'
_symmetry_space_group_name_Hall 'C -2yc'
_symmetry_space_group_name_H-M 'C 1 c 1'
_atom_sites_solution_hydrogens geom
_atom_sites_solution_primary direct
_atom_sites_solution_secondary difmap
_cell_angle_alpha 90
_cell_angle_beta 101.079(7)
_cell_angle_gamma 90
_cell_formula_units_Z 4
_cell_length_a 19.2249(13)
_cell_length_b 13.2036(7)
_cell_length_c 7.7468(5)
_cell_measurement_reflns_used 8428
_cell_measurement_temperature 180(2)
_cell_measurement_theta_max 28.26
_cell_measurement_theta_min 3.08
_cell_volume 1929.8(2)
_computing_cell_refinement 'CrysAlis PRO (Agilent, 2011)'
_computing_data_collection 'CrysAlis PRO (Agilent, 2011)'
_computing_data_reduction 'CrysAlis PRO (Agilent, 2011)'
_computing_molecular_graphics
;
ORTEPIII (Burnett & Johnson, 1996), ORTEP-3 for Windows (Farrugia,
1997) and
DIAMOND (Brandenburg & Berndt, 2001)
;
_computing_publication_material 'WinGX (Farrugia, 1999)'
_computing_structure_refinement 'SHELXL97 (Sheldrick, 2008)'
_computing_structure_solution 'SIR2002 (Burla <i>et al.</i>, 2005)'
_diffrn_ambient_temperature 180(2)
_diffrn_detector_area_resol_mean 8.2632
_diffrn_measured_fraction_theta_full 0.999
_diffrn_measured_fraction_theta_max 0.999
_diffrn_measurement_device_type 'Agilent Xcalibur Sapphire1 long-nozzle'
_diffrn_measurement_method '\w scans'
_diffrn_radiation_monochromator graphite
_diffrn_radiation_source 'fine-focus sealed tube'
_diffrn_radiation_type MoK\a
_diffrn_radiation_wavelength 0.71073
_diffrn_reflns_av_R_equivalents 0.0226
_diffrn_reflns_limit_h_max 23
_diffrn_reflns_limit_h_min -24
_diffrn_reflns_limit_k_max 16
_diffrn_reflns_limit_k_min -16
_diffrn_reflns_limit_l_max 9
_diffrn_reflns_limit_l_min -9
_diffrn_reflns_number 10050
_diffrn_reflns_theta_full 26.37
_diffrn_reflns_theta_max 26.37
_diffrn_reflns_theta_min 3.09
_exptl_absorpt_coefficient_mu 0.249
_exptl_absorpt_correction_T_max 1.00000
_exptl_absorpt_correction_T_min 0.83240
_exptl_absorpt_correction_type multi-scan
_exptl_absorpt_process_details
;
(CrysAlis PRO; Agilent, 2011)
;
_exptl_crystal_colour colourless
_exptl_crystal_density_diffrn 1.877
_exptl_crystal_density_method 'not measured'
_exptl_crystal_description box
_exptl_crystal_F_000 1120
_exptl_crystal_size_max 0.45
_exptl_crystal_size_mid 0.43
_exptl_crystal_size_min 0.16
_refine_diff_density_max 0.234
_refine_diff_density_min -0.265
_refine_ls_abs_structure_details 'Flack (1983), 1858 Friedel pairs'
_refine_ls_abs_structure_Flack 0.33(7)
_refine_ls_extinction_method none
_refine_ls_goodness_of_fit_ref 1.05
_refine_ls_hydrogen_treatment constr
_refine_ls_matrix_type full
_refine_ls_number_parameters 330
_refine_ls_number_reflns 3836
_refine_ls_number_restraints 2
_refine_ls_restrained_S_all 1.05
_refine_ls_R_factor_all 0.0276
_refine_ls_R_factor_gt 0.0268
_refine_ls_shift/su_max 0.008
_refine_ls_shift/su_mean 0.001
_refine_ls_structure_factor_coef Fsqd
_refine_ls_weighting_details 'calc w=1/[\s^2^(Fo^2^)+(0.0378P)^2^+0.9492P] where P=(Fo^2^+2Fc^2^)/3'
_refine_ls_weighting_scheme calc
_refine_ls_wR_factor_gt 0.0662
_refine_ls_wR_factor_ref 0.0672
_reflns_number_gt 3735
_reflns_number_total 3836
_reflns_threshold_expression I>2\s(I)
_cod_data_source_file fj2538.cif
_cod_data_source_block I
_cod_database_code 2234596
_cod_database_fobs_code 2234596

loop_
_space_group_symop_operation_xyz
'x, y, z'
'x, -y, z+1/2'
'x+1/2, y+1/2, z'
'x+1/2, -y+1/2, z+1/2'

loop_
_atom_site_type_symbol
_atom_site_label
_atom_site_fract_x
_atom_site_fract_y
_atom_site_fract_z
_atom_site_U_iso_or_equiv
_atom_site_adp_type
_atom_site_calc_flag
_atom_site_refinement_flags
_atom_site_occupancy
_atom_site_symmetry_multiplicity
O O6 0.41566(8) 1.31611(10) 0.5894(2) 0.0222(3) Uani d . 1 1
N N3C 0.18588(9) 1.43700(13) 0.1472(2) 0.0236(4) Uani d . 1 1
O O1C 0.30311(8) 1.62763(11) 0.3449(2) 0.0272(3) Uani d . 1 1
N N1B 0.58554(9) 1.25858(12) 0.9762(2) 0.0217(4) Uani d . 1 1
H H5B 0.6216 1.2555 1.061 0.026 Uiso calc R 1 1
H H3B 0.5677 1.3164 0.9405 0.026 Uiso calc R 1 1
N N4C 0.28426(9) 1.41292(12) 0.3399(2) 0.0201(4) Uani d . 1 1
H H4C 0.3233 1.4265 0.4111 0.024 Uiso calc R 1 1
N N1 0.43355(9) 1.40196(12) 0.6489(2) 0.0184(3) Uani d . 1 1
C C3C 0.25660(10) 1.32115(15) 0.3022(3) 0.0187(4) Uani d . 1 1
O O2C 0.19992(9) 1.64211(12) 0.1575(2) 0.0349(4) Uani d . 1 1
N N2C 0.19719(9) 1.33628(12) 0.1833(2) 0.0219(4) Uani d . 1 1
H H2C 0.1695 1.2886 0.1356 0.026 Uiso calc R 1 1
O O7 0.48583(8) 1.41235(11) 0.7696(2) 0.0276(3) Uani d . 1 1
C C1C 0.24818(11) 1.59375(15) 0.2508(3) 0.0215(4) Uani d . 1 1
O O5 0.39976(9) 1.47811(11) 0.5845(2) 0.0313(4) Uani d . 1 1
N N1C 0.28090(10) 1.23307(13) 0.3647(2) 0.0266(4) Uani d . 1 1
H H5C 0.3198 1.2297 0.4408 0.032 Uiso calc R 1 1
H H3C 0.2579 1.1786 0.3296 0.032 Uiso calc R 1 1
C C2C 0.23928(11) 1.48136(15) 0.2447(3) 0.0202(4) Uani d . 1 1
P P1 0.27249(3) 0.89899(3) 0.30351(6) 0.01592(11) Uani d . 1 1
O O2B 0.43278(7) 0.92432(10) 0.59606(18) 0.0210(3) Uani d . 1 1
N N2B 0.57956(9) 1.08016(13) 0.9423(2) 0.0198(3) Uani d . 1 1
H H2B 0.6152 1.0654 1.0238 0.024 Uiso calc R 1 1
N N4B 0.50067(9) 1.16518(12) 0.7706(2) 0.0167(3) Uani d . 1 1
H H4B 0.475 1.2135 0.7182 0.02 Uiso calc R 1 1
N N3B 0.53912(9) 1.01015(12) 0.8405(2) 0.0194(3) Uani d . 1 1
C C2B 0.49164(10) 1.06425(14) 0.7377(2) 0.0167(4) Uani d . 1 1
C C3B 0.55750(10) 1.17458(15) 0.9007(2) 0.0159(4) Uani d . 1 1
O O3 0.30722(7) 0.99921(10) 0.27601(17) 0.0198(3) Uani d . 1 1
C C3A 0.47957(10) 1.70083(15) 0.7432(3) 0.0186(4) Uani d . 1 1
O O2 0.32459(7) 0.81370(10) 0.2805(2) 0.0247(3) Uani d . 1 1
H H2 0.309 0.7593 0.3072 0.037 Uiso calc R 1 1
O O1 0.20396(9) 0.88190(12) 0.1753(3) 0.0359(4) Uani d . 1 1
N N3A 0.56813(9) 1.75022(12) 0.9580(2) 0.0189(3) Uani d . 1 1
N N2A 0.51436(9) 1.78030(13) 0.8257(2) 0.0202(3) Uani d . 1 1
H H2A 0.5042 1.8425 0.7988 0.024 Uiso calc R 1 1
O O2A 0.65270(7) 1.62929(11) 1.20239(19) 0.0233(3) Uani d . 1 1
N N1A 0.42476(10) 1.70396(14) 0.6126(2) 0.0266(4) Uani d . 1 1
H H5A 0.4079 1.7614 0.572 0.032 Uiso calc R 1 1
H H3A 0.4058 1.6486 0.5677 0.032 Uiso calc R 1 1
C C1B 0.43737(10) 1.01611(14) 0.6006(3) 0.0164(4) Uani d . 1 1
N N4A 0.51196(9) 1.61845(12) 0.8229(2) 0.0181(3) Uani d . 1 1
H H4A 0.5014 1.5563 0.7966 0.022 Uiso calc R 1 1
O O1B 0.40060(7) 1.08030(10) 0.49496(18) 0.0185(3) Uani d . 1 1
H H1B 0.3709 1.05 0.4234 0.028 Uiso calc R 1 1
O O4 0.25679(10) 0.89062(14) 0.4902(2) 0.0431(5) Uani d . 1 1
H H4 0.2766 0.9369 0.551 0.065 Uiso calc R 1 1
O O1A 0.60814(8) 1.49336(11) 1.0444(2) 0.0267(3) Uani d . 1 1
H H1A 0.6426 1.4631 1.0994 0.04 Uiso calc R 1 1
C C1A 0.61377(10) 1.58682(15) 1.0807(3) 0.0180(4) Uani d . 1 1
C C2A 0.56512(10) 1.65246(15) 0.9543(3) 0.0174(4) Uani d . 1 1

loop_
_atom_site_aniso_label
_atom_site_aniso_U_11
_atom_site_aniso_U_22
_atom_site_aniso_U_33
_atom_site_aniso_U_12
_atom_site_aniso_U_13
_atom_site_aniso_U_23
O6 0.0208(7) 0.0113(6) 0.0303(7) -0.0030(5) -0.0055(6) -0.0021(6)
N3C 0.0210(9) 0.0151(8) 0.0305(10) -0.0020(7) -0.0057(8) 0.0017(7)
O1C 0.0224(8) 0.0126(7) 0.0398(9) -0.0015(6) -0.0109(7) 0.0016(6)
N1B 0.0206(9) 0.0172(8) 0.0232(8) -0.0014(7) -0.0061(7) 0.0008(7)
N4C 0.0175(9) 0.0147(8) 0.0243(9) -0.0010(6) -0.0059(7) 0.0012(6)
N1 0.0166(8) 0.0133(8) 0.0235(8) 0.0012(6) -0.0006(7) 0.0016(6)
C3C 0.0191(10) 0.0172(9) 0.0193(9) -0.0020(7) 0.0020(8) -0.0008(7)
O2C 0.0277(8) 0.0176(8) 0.0494(10) 0.0007(7) -0.0172(7) 0.0056(7)
N2C 0.0192(9) 0.0122(8) 0.0302(9) -0.0038(6) -0.0056(7) -0.0013(7)
O7 0.0244(8) 0.0181(7) 0.0326(8) 0.0005(6) -0.0138(7) -0.0017(6)
C1C 0.0196(10) 0.0153(10) 0.0273(11) 0.0014(8) -0.0012(8) 0.0028(8)
O5 0.0286(8) 0.0129(7) 0.0439(9) 0.0020(6) -0.0145(7) 0.0045(6)
N1C 0.0271(10) 0.0136(8) 0.0333(10) -0.0019(7) -0.0091(8) 0.0001(7)
C2C 0.0171(9) 0.0180(10) 0.0230(10) -0.0005(8) -0.0024(8) 0.0012(8)
P1 0.0149(2) 0.0125(2) 0.0184(2) -0.0002(2) -0.00181(17) -0.00174(19)
O2B 0.0221(7) 0.0141(7) 0.0247(7) -0.0016(5) -0.0009(6) -0.0013(6)
N2B 0.0176(8) 0.0166(8) 0.0211(8) 0.0007(6) -0.0062(7) 0.0024(6)
N4B 0.0166(8) 0.0137(8) 0.0174(8) 0.0017(6) -0.0024(6) 0.0021(6)
N3B 0.0182(8) 0.0160(8) 0.0216(8) 0.0006(7) -0.0019(7) 0.0008(6)
C2B 0.0171(9) 0.0157(9) 0.0169(9) 0.0012(7) 0.0027(8) 0.0018(7)
C3B 0.0124(8) 0.0189(9) 0.0155(9) -0.0011(7) 0.0007(7) 0.0011(7)
O3 0.0214(7) 0.0151(6) 0.0197(7) -0.0021(5) -0.0041(6) 0.0010(5)
C3A 0.0188(9) 0.0161(10) 0.0199(10) 0.0015(7) 0.0014(8) -0.0001(7)
O2 0.0193(7) 0.0136(6) 0.0412(9) 0.0006(5) 0.0063(6) 0.0013(6)
O1 0.0266(8) 0.0177(8) 0.0519(10) 0.0006(6) -0.0217(8) -0.0017(7)
N3A 0.0194(8) 0.0145(8) 0.0215(8) 0.0002(6) 0.0006(7) -0.0010(6)
N2A 0.0226(9) 0.0121(7) 0.0239(8) 0.0019(6) -0.0006(7) 0.0013(6)
O2A 0.0202(7) 0.0217(7) 0.0249(7) -0.0009(6) -0.0033(6) -0.0024(6)
N1A 0.0279(10) 0.0158(9) 0.0311(10) 0.0014(7) -0.0072(8) 0.0009(7)
C1B 0.0161(9) 0.0146(9) 0.0191(9) 0.0012(7) 0.0047(7) -0.0001(7)
N4A 0.0184(9) 0.0107(8) 0.0232(8) 0.0004(6) -0.0009(7) -0.0019(6)
O1B 0.0181(7) 0.0147(6) 0.0194(7) -0.0009(5) -0.0042(5) 0.0000(5)
O4 0.0594(12) 0.0425(11) 0.0327(9) -0.0305(9) 0.0219(9) -0.0148(7)
O1A 0.0214(7) 0.0154(7) 0.0358(8) 0.0041(6) -0.0132(7) -0.0001(6)
C1A 0.0134(9) 0.0166(9) 0.0228(10) -0.0001(7) 0.0003(8) -0.0010(7)
C2A 0.0149(9) 0.0168(9) 0.0201(9) -0.0003(7) 0.0020(7) -0.0022(7)

loop_
_atom_type_symbol
_atom_type_description
_atom_type_scat_dispersion_real
_atom_type_scat_dispersion_imag
_atom_type_scat_source
C C 0.0033 0.0016 'International Tables Vol C Tables 4.2.6.8 and 6.1.1.4'
H H 0 0 'International Tables Vol C Tables 4.2.6.8 and 6.1.1.4'
N N 0.0061 0.0033 'International Tables Vol C Tables 4.2.6.8 and 6.1.1.4'
O O 0.0106 0.006 'International Tables Vol C Tables 4.2.6.8 and 6.1.1.4'
P P 0.1023 0.0942 'International Tables Vol C Tables 4.2.6.8 and 6.1.1.4'

loop_
_geom_angle_atom_site_label_1
_geom_angle_atom_site_label_2
_geom_angle_atom_site_label_3
_geom_angle
C2C N3C N2C 104.11(16)
C3B N1B H5B 120
C3B N1B H3B 120
H5B N1B H3B 120
C3C N4C C2C 107.38(17)
C3C N4C H4C 126.3
C2C N4C H4C 126.3
O7 N1 O6 120.32(16)
O7 N1 O5 119.72(16)
O6 N1 O5 119.94(18)
N1C C3C N4C 128.80(19)
N1C C3C N2C 125.70(18)
N4C C3C N2C 105.49(17)
C3C N2C N3C 111.56(16)
C3C N2C H2C 124.2
N3C N2C H2C 124.2
O2C C1C O1C 127.77(19)
O2C C1C C2C 115.2(2)
O1C C1C C2C 117.04(18)
C3C N1C H5C 120
C3C N1C H3C 120
H5C N1C H3C 120
N3C C2C N4C 111.43(17)
N3C C2C C1C 122.84(19)
N4C C2C C1C 125.72(19)
O1 P1 O3 113.02(9)
O1 P1 O4 107.73(11)
O3 P1 O4 111.50(8)
O1 P1 O2 108.65(9)
O3 P1 O2 107.95(8)
O4 P1 O2 107.83(10)
C3B N2B N3B 112.03(16)
C3B N2B H2B 124
N3B N2B H2B 124
C3B N4B C2B 106.68(16)
C3B N4B H4B 126.7
C2B N4B H4B 126.7
C2B N3B N2B 103.72(16)
N3B C2B N4B 111.91(17)
N3B C2B C1B 121.13(17)
N4B C2B C1B 126.94(17)
N1B C3B N2B 126.42(18)
N1B C3B N4B 127.92(18)
N2B C3B N4B 105.64(17)
N1A C3A N2A 126.59(19)
N1A C3A N4A 127.73(19)
N2A C3A N4A 105.69(17)
P1 O2 H2 109.5
C2A N3A N2A 104.42(16)
C3A N2A N3A 111.50(16)
C3A N2A H2A 124.3
N3A N2A H2A 124.3
C3A N1A H5A 120
C3A N1A H3A 120
H5A N1A H3A 120
O2B C1B O1B 127.51(19)
O2B C1B C2B 119.06(18)
O1B C1B C2B 113.41(16)
C3A N4A C2A 106.82(16)
C3A N4A H4A 126.6
C2A N4A H4A 126.6
C1B O1B H1B 109.5
P1 O4 H4 109.5
C1A O1A H1A 109.5
O2A C1A O1A 129.23(19)
O2A C1A C2A 116.94(17)
O1A C1A C2A 113.83(17)
N3A C2A N4A 111.56(18)
N3A C2A C1A 123.02(18)
N4A C2A C1A 125.42(17)

loop_
_geom_bond_atom_site_label_1
_geom_bond_atom_site_label_2
_geom_bond_distance
O6 N1 1.247(2)
N3C C2C 1.292(3)
N3C N2C 1.368(2)
O1C C1C 1.245(3)
N1B C3B 1.320(3)
N1B H5B 0.86
N1B H3B 0.86
N4C C3C 1.333(3)
N4C C2C 1.365(3)
N4C H4C 0.86
N1 O7 1.241(2)
N1 O5 1.248(2)
C3C N1C 1.311(3)
C3C N2C 1.337(3)
O2C C1C 1.238(3)
N2C H2C 0.86
C1C C2C 1.493(3)
N1C H5C 0.86
N1C H3C 0.86
P1 O1 1.5068(16)
P1 O3 1.5156(14)
P1 O4 1.5371(16)
P1 O2 1.5402(14)
O2B C1B 1.215(2)
N2B C3B 1.336(3)
N2B N3B 1.358(2)
N2B H2B 0.86
N4B C3B 1.342(3)
N4B C2B 1.362(3)
N4B H4B 0.86
N3B C2B 1.303(3)
C2B C1B 1.482(3)
C3A N1A 1.314(3)
C3A N2A 1.339(3)
C3A N4A 1.343(2)
O2 H2 0.82
N3A C2A 1.292(3)
N3A N2A 1.367(2)
N2A H2A 0.86
O2A C1A 1.222(2)
N1A H5A 0.86
N1A H3A 0.86
C1B O1B 1.290(2)
N4A C2A 1.372(3)
N4A H4A 0.86
O1B H1B 0.82
O4 H4 0.82
O1A C1A 1.266(2)
O1A H1A 0.82
C1A C2A 1.494(3)

loop_
_geom_hbond_atom_site_label_D
_geom_hbond_atom_site_label_H
_geom_hbond_atom_site_label_A
_geom_hbond_site_symmetry_A
_geom_hbond_distance_DH
_geom_hbond_distance_HA
_geom_hbond_distance_DA
_geom_hbond_angle_DHA
_geom_hbond_publ_flag
N1B H5B O2C 3_546 0.86 2.15 2.826(2) 135 ?
N1B H5B O1 3_556 0.86 2.35 2.977(2) 130 ?
N1B H3B O7 . 0.86 2.24 3.030(2) 152 yes
N1B H3B O1A . 0.86 2.54 3.161(2) 129 ?
N4C H4C O5 . 0.86 1.92 2.765(2) 169 yes
N4C H4C O6 . 0.86 2.5 3.142(2) 132 ?
N4C H4C N1 . 0.86 2.55 3.369(2) 160 ?
N2C H2C O2A 3_444 0.86 2.21 2.876(2) 135 ?
N2C H2C N3A 3_444 0.86 2.22 2.971(2) 146 ?
N1C H5C O6 . 0.86 2.28 3.035(2) 146 ?
N1C H5C O1B . 0.86 2.5 3.081(2) 126 ?
N1C H3C O2A 3_444 0.86 2.17 2.888(2) 140 ?
N1C H3C O3 . 0.86 2.61 3.224(2) 129 ?
N2B H2B O2C 3_546 0.86 2.03 2.706(2) 135 ?
N2B H2B N3C 3_546 0.86 2.27 3.004(2) 144 ?
N4B H4B O6 . 0.86 1.92 2.780(2) 177 yes
N4B H4B O7 . 0.86 2.66 3.276(2) 130 ?
N4B H4B N1 . 0.86 2.64 3.444(2) 157 ?
O2 H2 O1C 1_545 0.82 1.77 2.5563(19) 160 yes
N2A H2A O2B 1_565 0.86 2.17 2.858(2) 137 ?
N2A H2A N3B 1_565 0.86 2.32 3.071(2) 146 ?
N1A H5A O2B 1_565 0.86 2.2 2.918(2) 140 ?
N1A H5A O2 1_565 0.86 2.6 3.244(2) 133 ?
N1A H3A O5 . 0.86 2.26 3.022(2) 148 ?
N1A H3A O1C . 0.86 2.38 2.987(2) 129 ?
N4A H4A O7 . 0.86 1.93 2.784(2) 172 yes
N4A H4A O5 . 0.86 2.52 3.157(2) 132 ?
N4A H4A N1 . 0.86 2.57 3.388(2) 160 ?
O1B H1B O3 . 0.82 1.65 2.4648(19) 175 yes
O4 H4 O3 2_575 0.82 1.92 2.671(2) 151 yes
O1A H1A O1 3_556 0.82 1.62 2.423(2) 166 yes

loop_
_geom_torsion_atom_site_label_1
_geom_torsion_atom_site_label_2
_geom_torsion_atom_site_label_3
_geom_torsion_atom_site_label_4
_geom_torsion
C2C N4C C3C N1C -178.8(2)
C2C N4C C3C N2C 1.5(2)
N1C C3C N2C N3C 179.1(2)
N4C C3C N2C N3C -1.2(2)
C2C N3C N2C C3C 0.4(2)
N2C N3C C2C N4C 0.6(2)
N2C N3C C2C C1C -178.60(19)
C3C N4C C2C N3C -1.3(2)
C3C N4C C2C C1C 177.8(2)
O2C C1C C2C N3C 1.2(3)
O1C C1C C2C N3C -177.4(2)
O2C C1C C2C N4C -177.9(2)
O1C C1C C2C N4C 3.5(3)
C3B N2B N3B C2B -0.7(2)
N2B N3B C2B N4B 0.1(2)
N2B N3B C2B C1B 178.28(17)
C3B N4B C2B N3B 0.5(2)
C3B N4B C2B C1B -177.57(19)
N3B N2B C3B N1B 179.60(19)
N3B N2B C3B N4B 1.0(2)
C2B N4B C3B N1B -179.47(19)
C2B N4B C3B N2B -0.86(19)
N1A C3A N2A N3A 178.89(19)
N4A C3A N2A N3A -0.6(2)
C2A N3A N2A C3A -0.1(2)
N3B C2B C1B O2B 7.5(3)
N4B C2B C1B O2B -174.60(18)
N3B C2B C1B O1B -171.11(17)
N4B C2B C1B O1B 6.8(3)
N1A C3A N4A C2A -178.5(2)
N2A C3A N4A C2A 1.0(2)
N2A N3A C2A N4A 0.8(2)
N2A N3A C2A C1A -178.54(16)
C3A N4A C2A N3A -1.1(2)
C3A N4A C2A C1A 178.15(18)
O2A C1A C2A N3A 7.6(3)
O1A C1A C2A N3A -172.49(19)
O2A C1A C2A N4A -171.63(18)
O1A C1A C2A N4A 8.3(3)
